data_1508882
loop_
_publ_author_name
'An, Jing'
'Lu, Liang-Qiu'
'Yang, Qing-Qing'
'Wang, Tao'
'Xiao, Wen-Jing'

_publ_section_title
;
 Enantioselective Construction of Oxa- and Aza-Angular Triquinanes through
 Tandem [4 + 1]/[3 + 2] Cycloaddition of Sulfur Ylides and Nitroolefins.
;
_journal_issue 3
_journal_name_full 'Organic letters'
_journal_page_first 542
_journal_page_last 545
_journal_paper_doi 10.1021/ol303363r
_journal_volume 15
_journal_year 2013
_chemical_absolute_configuration ad
_chemical_formula_moiety 'C24 H19 N O5 S'
_chemical_formula_sum 'C24 H19 N O5 S'
_chemical_formula_weight 433.46
_chemical_name_systematic
; 
 ? 
;
_space_group_IT_number 1
_symmetry_cell_setting triclinic
_symmetry_space_group_name_Hall 'P 1'
_symmetry_space_group_name_H-M 'P 1'
_atom_sites_solution_hydrogens geom
_atom_sites_solution_primary direct
_atom_sites_solution_secondary difmap
_audit_creation_method SHELXL-97
_cell_angle_alpha 83.072(6)
_cell_angle_beta 79.957(7)
_cell_angle_gamma 75.074(7)
_cell_formula_units_Z 1
_cell_length_a 5.737(2)
_cell_length_b 8.686(3)
_cell_length_c 10.931(4)
_cell_measurement_reflns_used 916
_cell_measurement_temperature 298(2)
_cell_measurement_theta_max 21.47
_cell_measurement_theta_min 2.43
_cell_volume 516.6(3)
_computing_cell_refinement SMART
_computing_data_collection 'SMART (Bruker, 2001)'
_computing_data_reduction 'SAINT (Bruker, 1999)'
_computing_molecular_graphics 'Bruker SHELXTL'
_computing_publication_material 'Bruker SHELXTL'
_computing_structure_refinement 'SHELXL-97 (Sheldrick, 2008)'
_computing_structure_solution 'SHELXS-97 (Sheldrick, 2008)'
_diffrn_ambient_temperature 298(2)
_diffrn_measured_fraction_theta_full 0.986
_diffrn_measured_fraction_theta_max 0.986
_diffrn_measurement_device_type 'CCD area detector'
_diffrn_measurement_method 'phi and omega scans'
_diffrn_radiation_monochromator graphite
_diffrn_radiation_source 'fine-focus sealed tube'
_diffrn_radiation_type MoK\a
_diffrn_radiation_wavelength 0.71073
_diffrn_reflns_av_R_equivalents 0.0232
_diffrn_reflns_av_sigmaI/netI 0.0632
_diffrn_reflns_limit_h_max 6
_diffrn_reflns_limit_h_min -7
_diffrn_reflns_limit_k_max 10
_diffrn_reflns_limit_k_min -10
_diffrn_reflns_limit_l_max 13
_diffrn_reflns_limit_l_min -13
_diffrn_reflns_number 3729
_diffrn_reflns_theta_full 26.00
_diffrn_reflns_theta_max 26.00
_diffrn_reflns_theta_min 1.90
_exptl_absorpt_coefficient_mu 0.194
_exptl_absorpt_correction_type none
_exptl_crystal_colour colorless
_exptl_crystal_density_diffrn 1.393
_exptl_crystal_density_method 'not measured'
_exptl_crystal_description block
_exptl_crystal_F_000 226
_exptl_crystal_size_max 0.20
_exptl_crystal_size_mid 0.10
_exptl_crystal_size_min 0.10
_refine_diff_density_max 0.235
_refine_diff_density_min -0.238
_refine_diff_density_rms 0.048
_refine_ls_abs_structure_details 'Flack H D (1983), Acta Cryst. A39, 876-881'
_refine_ls_abs_structure_Flack 0.09(13)
_refine_ls_extinction_method none
_refine_ls_goodness_of_fit_ref 1.154
_refine_ls_hydrogen_treatment constr
_refine_ls_matrix_type full
_refine_ls_number_parameters 280
_refine_ls_number_reflns 3010
_refine_ls_number_restraints 3
_refine_ls_restrained_S_all 1.154
_refine_ls_R_factor_all 0.0778
_refine_ls_R_factor_gt 0.0623
_refine_ls_shift/su_max 0.000
_refine_ls_shift/su_mean 0.000
_refine_ls_structure_factor_coef Fsqd
_refine_ls_weighting_details 'calc w=1/[\s^2^(Fo^2^)+(0.0326P)^2^+0.1240P] where P=(Fo^2^+2Fc^2^)/3'
_refine_ls_weighting_scheme calc
_refine_ls_wR_factor_gt 0.1187
_refine_ls_wR_factor_ref 0.1261
_reflns_number_gt 2514
_reflns_number_total 3010
_reflns_threshold_expression >2sigma(I)
_cod_data_source_file ol303363r_si_001.cif
_cod_data_source_block test
_cod_depositor_comments
;
The following automatic conversions were performed:

'_symmetry_cell_setting' value 'Triclinic' changed to 'triclinic'
according to /home/saulius/struct/CIF-dictionaries/cif_core.dic
dictionary named 'cif_core.dic' version 2.4.2 from 2011-04-26.

Automatic conversion script
Id: cif_fix_values 1891 2012-01-12 08:04:46Z andrius 
;
_cod_original_cell_volume 516.7(3)
_cod_original_sg_symbol_Hall P1
_cod_original_sg_symbol_H-M P1
_cod_database_code 1508882

loop_
_symmetry_equiv_pos_as_xyz
'x, y, z'

loop_
_atom_site_label
_atom_site_type_symbol
_atom_site_fract_x
_atom_site_fract_y
_atom_site_fract_z
_atom_site_U_iso_or_equiv
_atom_site_adp_type
_atom_site_occupancy
_atom_site_symmetry_multiplicity
_atom_site_calc_flag
_atom_site_refinement_flags
C1 C 0.4513(11) 0.2708(7) 0.9281(6) 0.0582(16) Uani 1 1 d .
H1 H 0.3271 0.2358 0.9815 0.070 Uiso 1 1 calc R
C2 C 0.5398(12) 0.2177(7) 0.8162(5) 0.0587(16) Uani 1 1 d .
H2 H 0.4790 0.1448 0.7832 0.070 Uiso 1 1 calc R
C3 C 0.7342(9) 0.2815(5) 0.7516(5) 0.0403(12) Uani 1 1 d .
H3 H 0.8205 0.2552 0.6736 0.048 Uiso 1 1 calc R
C4 C 0.7753(9) 0.3921(6) 0.8255(4) 0.0401(12) Uani 1 1 d .
C5 C 0.9453(10) 0.4955(6) 0.7951(5) 0.0397(11) Uani 1 1 d .
C6 C 1.0750(8) 0.5033(6) 0.6601(4) 0.0362(11) Uani 1 1 d .
H6 H 1.1274 0.3967 0.6292 0.043 Uiso 1 1 calc R
C7 C 0.8998(8) 0.6190(6) 0.5772(4) 0.0354(11) Uani 1 1 d .
H7 H 0.7308 0.6292 0.6178 0.042 Uiso 1 1 calc R
C8 C 0.9736(9) 0.7698(6) 0.5847(4) 0.0393(12) Uani 1 1 d .
C9 C 0.9246(9) 0.5732(5) 0.4450(4) 0.0339(11) Uani 1 1 d .
C10 C 1.0998(10) 0.6111(7) 0.3508(4) 0.0496(14) Uani 1 1 d .
H10 H 1.2084 0.6657 0.3682 0.060 Uiso 1 1 calc R
C11 C 1.1157(11) 0.5696(7) 0.2324(5) 0.0544(15) Uani 1 1 d .
H11 H 1.2324 0.5989 0.1700 0.065 Uiso 1 1 calc R
C12 C 0.9625(11) 0.4856(7) 0.2042(5) 0.0562(16) Uani 1 1 d .
H12 H 0.9764 0.4561 0.1237 0.067 Uiso 1 1 calc R
C13 C 0.7895(10) 0.4461(7) 0.2960(5) 0.0543(15) Uani 1 1 d .
H13 H 0.6832 0.3901 0.2781 0.065 Uiso 1 1 calc R
C14 C 0.7711(11) 0.4887(7) 0.4156(5) 0.0462(13) Uani 1 1 d .
H14 H 0.6533 0.4598 0.4776 0.055 Uiso 1 1 calc R
C15 C 0.8324(11) 0.9358(6) 0.5645(5) 0.0515(14) Uani 1 1 d .
H15A H 0.7083 0.9640 0.6360 0.062 Uiso 1 1 calc R
H15B H 0.9392 1.0082 0.5539 0.062 Uiso 1 1 calc R
C16 C 0.5196(11) 1.0692(6) 0.4486(5) 0.0467(13) Uani 1 1 d .
C17 C 0.3993(11) 1.0616(7) 0.3434(5) 0.0541(15) Uani 1 1 d .
H17 H 0.2603 1.1415 0.3313 0.065 Uiso 1 1 calc R
C18 C 0.4742(10) 0.9480(6) 0.2627(5) 0.0425(12) Uani 1 1 d .
H18 H 0.6138 0.8687 0.2750 0.051 Uiso 1 1 calc R
C19 C 0.3553(10) 0.9380(6) 0.1569(5) 0.0406(12) Uani 1 1 d .
C20 C 0.1118(10) 1.0165(7) 0.1497(5) 0.0484(13) Uani 1 1 d .
H20 H 0.0181 1.0752 0.2146 0.058 Uiso 1 1 calc R
C21 C 0.0117(11) 1.0067(7) 0.0464(6) 0.0560(16) Uani 1 1 d .
H21 H -0.1499 1.0601 0.0424 0.067 Uiso 1 1 calc R
C22 C 0.1436(12) 0.9198(7) -0.0519(6) 0.0601(17) Uani 1 1 d .
H22 H 0.0739 0.9145 -0.1215 0.072 Uiso 1 1 calc R
C23 C 0.3823(11) 0.8413(6) -0.0427(5) 0.0552(15) Uani 1 1 d .
H23 H 0.4752 0.7828 -0.1079 0.066 Uiso 1 1 calc R
C24 C 0.4859(11) 0.8470(6) 0.0593(5) 0.0494(14) Uani 1 1 d .
H24 H 0.6455 0.7895 0.0638 0.059 Uiso 1 1 calc R
N1 N 1.1800(7) 0.7409(5) 0.6253(3) 0.0416(10) Uani 1 1 d .
O1 O 0.9709(7) 0.5829(5) 0.8673(3) 0.0548(10) Uani 1 1 d .
O2 O 1.2778(6) 0.5715(4) 0.6523(3) 0.0452(9) Uani 1 1 d .
O3 O 1.3101(7) 0.8293(5) 0.6435(4) 0.0593(11) Uani 1 1 d .
O4 O 0.7207(6) 0.9492(4) 0.4554(3) 0.0460(9) Uani 1 1 d .
O5 O 0.4504(8) 1.1693(4) 0.5221(4) 0.0714(13) Uani 1 1 d .
S1 S 0.5839(3) 0.40621(17) 0.96402(13) 0.0595(4) Uani 1 1 d .

loop_
_atom_site_aniso_label
_atom_site_aniso_U_11
_atom_site_aniso_U_22
_atom_site_aniso_U_33
_atom_site_aniso_U_23
_atom_site_aniso_U_13
_atom_site_aniso_U_12
C1 0.059(4) 0.055(4) 0.058(4) 0.011(3) -0.006(3) -0.019(3)
C2 0.075(5) 0.047(3) 0.057(4) -0.009(3) -0.006(3) -0.020(3)
C3 0.053(4) 0.032(3) 0.036(2) -0.001(2) 0.000(2) -0.016(2)
C4 0.042(3) 0.032(2) 0.039(3) 0.000(2) 0.001(2) -0.002(2)
C5 0.036(3) 0.043(3) 0.036(3) -0.006(2) -0.008(2) 0.001(2)
C6 0.035(3) 0.038(3) 0.034(3) -0.007(2) -0.001(2) -0.006(2)
C7 0.024(3) 0.046(3) 0.031(2) -0.005(2) 0.004(2) -0.004(2)
C8 0.040(3) 0.045(3) 0.035(3) -0.016(2) -0.009(2) -0.007(2)
C9 0.035(3) 0.037(3) 0.030(2) -0.004(2) -0.006(2) -0.007(2)
C10 0.057(4) 0.060(4) 0.036(3) -0.007(2) -0.001(3) -0.024(3)
C11 0.066(4) 0.062(4) 0.033(3) -0.010(3) 0.014(3) -0.022(3)
C12 0.066(4) 0.068(4) 0.035(3) -0.024(3) -0.009(3) -0.007(3)
C13 0.052(4) 0.074(4) 0.045(3) -0.017(3) -0.006(3) -0.023(3)
C14 0.040(3) 0.056(3) 0.042(3) -0.011(2) 0.000(2) -0.012(3)
C15 0.060(4) 0.041(3) 0.055(3) -0.012(3) -0.015(3) -0.006(3)
C16 0.054(4) 0.035(3) 0.050(3) -0.006(2) -0.010(3) -0.007(3)
C17 0.049(4) 0.051(3) 0.057(3) -0.001(3) -0.015(3) -0.001(3)
C18 0.044(3) 0.039(3) 0.046(3) -0.003(2) -0.010(2) -0.010(2)
C19 0.046(3) 0.033(3) 0.042(3) 0.002(2) -0.002(2) -0.013(2)
C20 0.040(3) 0.051(3) 0.054(3) -0.005(3) -0.010(3) -0.008(3)
C21 0.047(4) 0.054(4) 0.073(4) 0.012(3) -0.021(3) -0.022(3)
C22 0.074(5) 0.059(4) 0.056(4) -0.003(3) -0.025(3) -0.023(4)
C23 0.070(4) 0.047(3) 0.052(3) -0.008(3) -0.010(3) -0.018(3)
C24 0.055(4) 0.040(3) 0.056(3) -0.002(3) -0.011(3) -0.015(3)
N1 0.039(3) 0.055(3) 0.031(2) -0.0109(19) -0.0001(19) -0.011(2)
O1 0.062(3) 0.070(3) 0.038(2) -0.0185(19) 0.0011(18) -0.025(2)
O2 0.029(2) 0.051(2) 0.050(2) -0.0008(17) -0.0059(16) -0.0008(17)
O3 0.055(3) 0.078(3) 0.059(2) -0.010(2) -0.012(2) -0.037(2)
O4 0.051(2) 0.042(2) 0.0419(19) -0.0100(16) -0.0081(17) -0.0013(18)
O5 0.093(4) 0.043(2) 0.073(3) -0.025(2) -0.027(3) 0.011(2)
S1 0.0680(11) 0.0582(9) 0.0494(9) -0.0100(7) 0.0075(8) -0.0185(8)

loop_
_atom_type_symbol
_atom_type_description
_atom_type_scat_dispersion_real
_atom_type_scat_dispersion_imag
_atom_type_scat_source
C C 0.0033 0.0016 'International Tables Vol C Tables 4.2.6.8 and 6.1.1.4'
H H 0.0000 0.0000 'International Tables Vol C Tables 4.2.6.8 and 6.1.1.4'
N N 0.0061 0.0033 'International Tables Vol C Tables 4.2.6.8 and 6.1.1.4'
O O 0.0106 0.0060 'International Tables Vol C Tables 4.2.6.8 and 6.1.1.4'
S S 0.1246 0.1234 'International Tables Vol C Tables 4.2.6.8 and 6.1.1.4'

loop_
_geom_angle_atom_site_label_1
_geom_angle_atom_site_label_2
_geom_angle_atom_site_label_3
_geom_angle
C2 C1 S1 113.8(5)
C2 C1 H1 123.1
S1 C1 H1 123.1
C1 C2 C3 114.2(5)
C1 C2 H2 122.9
C3 C2 H2 122.9
C2 C3 C4 108.5(5)
C2 C3 H3 125.7
C4 C3 H3 125.7
C3 C4 C5 128.7(4)
C3 C4 S1 112.2(4)
C5 C4 S1 119.0(4)
O1 C5 C4 123.2(5)
O1 C5 C6 119.7(5)
C4 C5 C6 116.8(4)
O2 C6 C5 110.1(4)
O2 C6 C7 105.6(4)
C5 C6 C7 109.3(4)
O2 C6 H6 110.6
C5 C6 H6 110.6
C7 C6 H6 110.6
C8 C7 C9 113.7(4)
C8 C7 C6 99.2(4)
C9 C7 C6 115.2(4)
C8 C7 H7 109.4
C9 C7 H7 109.4
C6 C7 H7 109.4
N1 C8 C15 120.1(4)
N1 C8 C7 111.3(4)
C15 C8 C7 128.3(4)
C14 C9 C10 117.5(5)
C14 C9 C7 120.1(4)
C10 C9 C7 122.3(4)
C11 C10 C9 120.9(5)
C11 C10 H10 119.5
C9 C10 H10 119.5
C10 C11 C12 121.1(5)
C10 C11 H11 119.5
C12 C11 H11 119.5
C13 C12 C11 118.8(5)
C13 C12 H12 120.6
C11 C12 H12 120.6
C12 C13 C14 120.4(5)
C12 C13 H13 119.8
C14 C13 H13 119.8
C13 C14 C9 121.2(5)
C13 C14 H14 119.4
C9 C14 H14 119.4
O4 C15 C8 108.6(4)
O4 C15 H15A 110.0
C8 C15 H15A 110.0
O4 C15 H15B 110.0
C8 C15 H15B 110.0
H15A C15 H15B 108.4
O5 C16 O4 122.9(5)
O5 C16 C17 124.9(5)
O4 C16 C17 112.2(5)
C18 C17 C16 124.8(5)
C18 C17 H17 117.6
C16 C17 H17 117.6
C17 C18 C19 125.6(5)
C17 C18 H18 117.2
C19 C18 H18 117.2
C24 C19 C20 118.0(5)
C24 C19 C18 119.7(5)
C20 C19 C18 122.3(5)
C21 C20 C19 119.8(6)
C21 C20 H20 120.1
C19 C20 H20 120.1
C20 C21 C22 122.1(6)
C20 C21 H21 118.9
C22 C21 H21 118.9
C23 C22 C21 117.5(6)
C23 C22 H22 121.3
C21 C22 H22 121.3
C24 C23 C22 121.8(6)
C24 C23 H23 119.1
C22 C23 H23 119.1
C23 C24 C19 120.8(6)
C23 C24 H24 119.6
C19 C24 H24 119.6
O3 N1 C8 132.8(5)
O3 N1 O2 115.3(4)
C8 N1 O2 111.9(4)
C6 O2 N1 104.4(3)
C16 O4 C15 115.9(4)
C1 S1 C4 91.2(3)

loop_
_geom_bond_atom_site_label_1
_geom_bond_atom_site_label_2
_geom_bond_distance
C1 C2 1.329(8)
C1 S1 1.672(6)
C1 H1 0.9300
C2 C3 1.414(7)
C2 H2 0.9300
C3 C4 1.415(7)
C3 H3 0.9300
C4 C5 1.461(7)
C4 S1 1.705(5)
C5 O1 1.210(6)
C5 C6 1.534(7)
C6 O2 1.421(5)
C6 C7 1.556(6)
C6 H6 0.9800
C7 C8 1.492(6)
C7 C9 1.518(6)
C7 H7 0.9800
C8 N1 1.290(6)
C8 C15 1.473(7)
C9 C14 1.380(7)
C9 C10 1.381(7)
C10 C11 1.366(7)
C10 H10 0.9300
C11 C12 1.371(7)
C11 H11 0.9300
C12 C13 1.362(8)
C12 H12 0.9300
C13 C14 1.380(7)
C13 H13 0.9300
C14 H14 0.9300
C15 O4 1.428(6)
C15 H15A 0.9700
C15 H15B 0.9700
C16 O5 1.199(6)
C16 O4 1.347(6)
C16 C17 1.457(7)
C17 C18 1.340(7)
C17 H17 0.9300
C18 C19 1.463(7)
C18 H18 0.9300
C19 C24 1.395(7)
C19 C20 1.399(7)
C20 C21 1.374(7)
C20 H20 0.9300
C21 C22 1.384(8)
C21 H21 0.9300
C22 C23 1.379(8)
C22 H22 0.9300
C23 C24 1.363(7)
C23 H23 0.9300
C24 H24 0.9300
N1 O3 1.253(5)
N1 O2 1.447(5)

loop_
_geom_torsion_atom_site_label_1
_geom_torsion_atom_site_label_2
_geom_torsion_atom_site_label_3
_geom_torsion_atom_site_label_4
_geom_torsion
S1 C1 C2 C3 2.2(7)
C1 C2 C3 C4 -2.0(7)
C2 C3 C4 C5 -175.7(5)
C2 C3 C4 S1 1.0(5)
C3 C4 C5 O1 -177.8(5)
S1 C4 C5 O1 5.7(7)
C3 C4 C5 C6 8.7(7)
S1 C4 C5 C6 -167.8(4)
O1 C5 C6 O2 21.8(7)
C4 C5 C6 O2 -164.4(4)
O1 C5 C6 C7 -93.7(6)
C4 C5 C6 C7 80.1(5)
O2 C6 C7 C8 -26.0(4)
C5 C6 C7 C8 92.4(4)
O2 C6 C7 C9 95.9(5)
C5 C6 C7 C9 -145.7(4)
C9 C7 C8 N1 -106.8(5)
C6 C7 C8 N1 16.1(5)
C9 C7 C8 C15 79.9(6)
C6 C7 C8 C15 -157.2(5)
C8 C7 C9 C14 -150.3(5)
C6 C7 C9 C14 96.1(5)
C8 C7 C9 C10 30.6(7)
C6 C7 C9 C10 -83.0(6)
C14 C9 C10 C11 1.6(8)
C7 C9 C10 C11 -179.3(5)
C9 C10 C11 C12 -1.7(9)
C10 C11 C12 C13 1.2(9)
C11 C12 C13 C14 -0.7(9)
C12 C13 C14 C9 0.7(9)
C10 C9 C14 C13 -1.1(8)
C7 C9 C14 C13 179.8(5)
N1 C8 C15 O4 142.5(4)
C7 C8 C15 O4 -44.7(7)
O5 C16 C17 C18 -178.7(6)
O4 C16 C17 C18 1.1(7)
C16 C17 C18 C19 179.7(5)
C17 C18 C19 C24 160.3(5)
C17 C18 C19 C20 -20.0(8)
C24 C19 C20 C21 -2.2(7)
C18 C19 C20 C21 178.1(4)
C19 C20 C21 C22 0.5(8)
C20 C21 C22 C23 0.3(8)
C21 C22 C23 C24 0.6(8)
C22 C23 C24 C19 -2.3(8)
C20 C19 C24 C23 3.1(7)
C18 C19 C24 C23 -177.2(5)
C15 C8 N1 O3 -7.7(8)
C7 C8 N1 O3 178.3(5)
C15 C8 N1 O2 173.6(4)
C7 C8 N1 O2 -0.4(5)
C5 C6 O2 N1 -91.2(4)
C7 C6 O2 N1 26.6(4)
O3 N1 O2 C6 163.7(4)
C8 N1 O2 C6 -17.4(5)
O5 C16 O4 C15 7.4(8)
C17 C16 O4 C15 -172.4(4)
C8 C15 O4 C16 156.1(4)
C2 C1 S1 C4 -1.3(5)
C3 C4 S1 C1 0.1(4)
C5 C4 S1 C1 177.2(4)
